data_4328670
loop_
_publ_author_name
'Jun-ichi Nishigaki'
'Tsuyoshi Matsumoto'
'Kazuyuki Tatsumi'

_publ_contact_author_email i45100a@nucc.cc.nagoya-u.ac.jp
_publ_contact_author_fax +81-52-789-2943
_publ_contact_author_name 'Kazuyuki TATSUMI'
_publ_contact_author_phone +81-52-789-2474
_publ_section_title
;
 Coordination of Methyl Coenzyme M and Coenzyme M at Divalent and
 Trivalent Nickel Cyclams: Model Studies of Methyl Coenzyme M Reductase
 Active Site
;
_journal_name_full 'Inorganic Chemistry'
_journal_page_first 3690
_journal_page_last 3697
_journal_paper_doi 10.1021/ic202686x
_journal_volume 51
_journal_year 2012
_chemical_formula_moiety 'C16 H38 N4 Ni O6 S4 '
_chemical_formula_sum 'C16 H38 N4 Ni O6 S4'
_chemical_formula_weight 569.44
_space_group_IT_number 2
_symmetry_cell_setting triclinic
_symmetry_Int_Tables_number 2
_symmetry_space_group_name_Hall '-P 1'
_symmetry_space_group_name_H-M 'P -1'
_cell_angle_alpha 73.219(20)
_cell_angle_beta 70.579(17)
_cell_angle_gamma 68.152(16)
_cell_formula_units_Z 2
_cell_length_a 9.129(3)
_cell_length_b 12.182(4)
_cell_length_c 13.140(4)
_cell_measurement_reflns_used 3018
_cell_measurement_temperature 173.1
_cell_measurement_theta_max 27.5
_cell_measurement_theta_min 3.3
_cell_volume 1256.2(7)
_computing_cell_refinement CrystalClear
_computing_data_collection CrystalClear
_computing_data_reduction CrystalStructure
_computing_publication_material 'CrystalStructure 3.8'
_computing_structure_refinement SHELXL
_computing_structure_solution SIR92
_diffrn_ambient_temperature 173
_diffrn_detector_area_resol_mean 7.31
_diffrn_measured_fraction_theta_full 0.952
_diffrn_measured_fraction_theta_max 0.952
_diffrn_measurement_device_type 'Rigaku Mercury'
_diffrn_measurement_method \w
_diffrn_radiation_type 'Mo K\a'
_diffrn_radiation_wavelength 0.71070
_diffrn_reflns_av_R_equivalents 0.032
_diffrn_reflns_limit_h_max 11
_diffrn_reflns_limit_h_min -11
_diffrn_reflns_limit_k_max 15
_diffrn_reflns_limit_k_min -11
_diffrn_reflns_limit_l_max 16
_diffrn_reflns_limit_l_min -15
_diffrn_reflns_number 9853
_diffrn_reflns_theta_full 27.51
_diffrn_reflns_theta_max 27.51
_exptl_absorpt_coefficient_mu 1.143
_exptl_absorpt_correction_T_max 0.892
_exptl_absorpt_correction_T_min 0.722
_exptl_absorpt_correction_type multi-scan
_exptl_absorpt_process_details 'Jacobson, R. (1998) Private communication'
_exptl_crystal_colour purple
_exptl_crystal_density_diffrn 1.505
_exptl_crystal_description block
_exptl_crystal_F_000 604.00
_exptl_crystal_size_max 0.20
_exptl_crystal_size_mid 0.20
_exptl_crystal_size_min 0.10
_refine_diff_density_max 1.41
_refine_diff_density_min -0.79
_refine_ls_extinction_method none
_refine_ls_goodness_of_fit_ref 1.120
_refine_ls_hydrogen_treatment refall
_refine_ls_number_parameters 284
_refine_ls_number_reflns 5486
_refine_ls_R_factor_gt 0.0835
_refine_ls_shift/su_max 0.0000
_refine_ls_structure_factor_coef Fsqd
_refine_ls_weighting_details 'w = 1/[\s^2^(Fo^2^)+(0.0837P)^2^+12.7311P] where P=(Fo^2^+2Fc^2^)/3'
_refine_ls_weighting_scheme calc
_refine_ls_wR_factor_ref 0.2461
_reflns_number_gt 4514
_reflns_number_total 5486
_reflns_threshold_expression F^2^>2.0\s(F^2^)
_cod_data_source_file ic202686x_si_001_1.cif
_cod_data_source_block Ni(cyclam)(MeSCoM)2_3
_cod_original_formula_sum 'C16 H38 N4 Ni O6 S4 '
_cod_database_code 4328670

loop_
_symmetry_equiv_pos_site_id
_symmetry_equiv_pos_as_xyz
1 +X,+Y,+Z
2 -X,-Y,-Z

loop_
_atom_site_label
_atom_site_type_symbol
_atom_site_fract_x
_atom_site_fract_y
_atom_site_fract_z
_atom_site_U_iso_or_equiv
_atom_site_adp_type
_atom_site_occupancy
_atom_site_symmetry_multiplicity
_atom_site_calc_flag
_atom_site_refinement_flags
Ni(1) Ni 0.5000 0.5000 0.5000 0.0192(2) Uani 1.00 2 d S
Ni(2) Ni 0.0000 0.0000 1.0000 0.0197(2) Uani 1.00 2 d S
S(1) S 0.7067(2) 0.61782(15) 0.57305(15) 0.0252(3) Uani 1.00 1 d .
S(2) S 0.8424(2) 0.5417(2) 0.87939(16) 0.0342(4) Uani 1.00 1 d .
S(3) S -0.38807(19) 0.13951(15) 1.03850(15) 0.0249(3) Uani 1.00 1 d .
S(4) S -0.7606(2) 0.08728(19) 1.33963(17) 0.0354(4) Uani 1.00 1 d .
O(1) O 0.6483(5) 0.5143(4) 0.5895(4) 0.0250(10) Uani 1.00 1 d .
O(2) O 0.8185(7) 0.6357(5) 0.4655(4) 0.0368(12) Uani 1.00 1 d .
O(3) O 0.5722(6) 0.7244(4) 0.5970(4) 0.0359(12) Uani 1.00 1 d .
O(4) O -0.2552(5) 0.0387(4) 1.0761(4) 0.0261(10) Uani 1.00 1 d .
O(5) O -0.3981(6) 0.1353(5) 0.9320(4) 0.0379(13) Uani 1.00 1 d .
O(6) O -0.3818(6) 0.2540(4) 1.0458(5) 0.0396(13) Uani 1.00 1 d .
N(1) N 0.3358(8) 0.4630(6) 0.6473(5) 0.0354(15) Uani 1.00 1 d .
N(2) N 0.6434(7) 0.3228(5) 0.5006(5) 0.0296(13) Uani 1.00 1 d .
N(3) N 0.0396(6) 0.0226(5) 1.1377(4) 0.0274(12) Uani 1.00 1 d .
N(4) N 0.0096(7) -0.1810(5) 1.0606(4) 0.0258(12) Uani 1.00 1 d .
C(1) C 0.4069(11) 0.3648(9) 0.7324(6) 0.045(2) Uani 1.00 1 d .
C(2) C 0.5087(14) 0.2475(7) 0.6906(7) 0.051(2) Uani 1.00 1 d .
C(3) C 0.6686(12) 0.2515(7) 0.6077(7) 0.045(2) Uani 1.00 1 d .
C(4) C 0.7965(9) 0.3266(7) 0.4174(8) 0.043(2) Uani 1.00 1 d .
C(5) C 0.7554(10) 0.4213(9) 0.3178(7) 0.043(2) Uani 1.00 1 d .
C(6) C 0.8207(8) 0.5772(6) 0.6719(5) 0.0274(14) Uani 1.00 1 d .
C(7) C 0.7231(8) 0.5504(7) 0.7892(6) 0.0302(15) Uani 1.00 1 d .
C(8) C 0.7087(10) 0.5095(7) 1.0123(6) 0.0390(18) Uani 1.00 1 d .
C(9) C -0.0392(9) -0.0384(7) 1.2441(6) 0.0330(16) Uani 1.00 1 d .
C(10) C 0.0054(9) -0.1722(7) 1.2496(6) 0.0331(16) Uani 1.00 1 d .
C(11) C -0.0669(9) -0.2093(6) 1.1799(6) 0.0325(16) Uani 1.00 1 d .
C(12) C -0.0611(9) -0.2090(7) 0.9901(6) 0.0326(16) Uani 1.00 1 d .
C(13) C 0.0036(9) -0.1552(6) 0.8720(6) 0.0315(15) Uani 1.00 1 d .
C(14) C -0.5678(8) 0.1155(6) 1.1340(5) 0.0267(14) Uani 1.00 1 d .
C(15) C -0.5618(8) 0.0922(6) 1.2514(5) 0.0282(14) Uani 1.00 1 d .
C(16) C -0.7146(13) 0.0347(9) 1.4730(7) 0.052(2) Uani 1.00 1 d .
H(1) H 0.2623 0.4382 0.6315 0.043 Uiso 1.00 1 c R
H(2) H 0.5922 0.2859 0.4760 0.036 Uiso 1.00 1 c R
H(3) H 0.1515 -0.0089 1.1309 0.033 Uiso 1.00 1 c R
H(4) H 0.1190 -0.2268 1.0486 0.031 Uiso 1.00 1 c R
H(5) H 0.3173 0.3493 0.7965 0.054 Uiso 1.00 1 c R
H(6) H 0.4764 0.3921 0.7574 0.054 Uiso 1.00 1 c R
H(7) H 0.5317 0.1826 0.7542 0.061 Uiso 1.00 1 c R
H(8) H 0.4431 0.2264 0.6567 0.061 Uiso 1.00 1 c R
H(9) H 0.7262 0.2870 0.6352 0.054 Uiso 1.00 1 c R
H(10) H 0.7382 0.1685 0.5991 0.054 Uiso 1.00 1 c R
H(11) H 0.8559 0.2468 0.3962 0.051 Uiso 1.00 1 c R
H(12) H 0.8670 0.3474 0.4474 0.051 Uiso 1.00 1 c R
H(13) H 0.8570 0.4273 0.2610 0.051 Uiso 1.00 1 c R
H(14) H 0.6891 0.3985 0.2859 0.051 Uiso 1.00 1 c R
H(15) H 0.9154 0.5052 0.6562 0.033 Uiso 1.00 1 c R
H(16) H 0.8634 0.6437 0.6643 0.033 Uiso 1.00 1 c R
H(17) H 0.7006 0.4732 0.8032 0.036 Uiso 1.00 1 c R
H(18) H 0.6176 0.6150 0.8025 0.036 Uiso 1.00 1 c R
H(19) H 0.6375 0.5852 1.0366 0.047 Uiso 1.00 1 c R
H(20) H 0.7738 0.4609 1.0651 0.047 Uiso 1.00 1 c R
H(21) H 0.6420 0.4649 1.0075 0.047 Uiso 1.00 1 c R
H(22) H -0.1590 -0.0025 1.2571 0.040 Uiso 1.00 1 c R
H(23) H -0.0064 -0.0252 1.3032 0.040 Uiso 1.00 1 c R
H(24) H -0.0301 -0.2105 1.3272 0.040 Uiso 1.00 1 c R
H(25) H 0.1257 -0.2050 1.2265 0.040 Uiso 1.00 1 c R
H(26) H -0.0516 -0.2969 1.2022 0.039 Uiso 1.00 1 c R
H(27) H -0.1856 -0.1670 1.1940 0.039 Uiso 1.00 1 c R
H(28) H -0.1815 -0.1756 1.0117 0.039 Uiso 1.00 1 c R
H(29) H -0.0322 -0.2974 0.9986 0.039 Uiso 1.00 1 c R
H(30) H 0.1236 -0.1908 0.8493 0.038 Uiso 1.00 1 c R
H(31) H -0.0450 -0.1723 0.8236 0.038 Uiso 1.00 1 c R
H(32) H -0.6619 0.1872 1.1214 0.032 Uiso 1.00 1 c R
H(33) H -0.5857 0.0459 1.1210 0.032 Uiso 1.00 1 c R
H(34) H -0.5328 0.1571 1.2639 0.034 Uiso 1.00 1 c R
H(35) H -0.4780 0.0147 1.2683 0.034 Uiso 1.00 1 c R
H(36) H -0.7312 0.1040 1.5038 0.062 Uiso 1.00 1 c R
H(37) H -0.6009 -0.0164 1.4647 0.062 Uiso 1.00 1 c R
H(38) H -0.7870 -0.0118 1.5225 0.062 Uiso 1.00 1 c R

loop_
_atom_site_aniso_label
_atom_site_aniso_U_11
_atom_site_aniso_U_22
_atom_site_aniso_U_33
_atom_site_aniso_U_12
_atom_site_aniso_U_13
_atom_site_aniso_U_23
Ni(1) 0.0177(5) 0.0193(5) 0.0227(6) -0.0070(4) -0.0069(4) -0.0029(4)
Ni(2) 0.0150(5) 0.0211(5) 0.0230(6) -0.0052(4) -0.0065(4) -0.0026(4)
S(1) 0.0259(8) 0.0256(8) 0.0293(9) -0.0113(6) -0.0111(6) -0.0038(6)
S(2) 0.0313(9) 0.0477(11) 0.0284(10) -0.0148(8) -0.0098(7) -0.0078(8)
S(3) 0.0173(7) 0.0249(8) 0.0295(9) -0.0043(6) -0.0061(6) -0.0035(6)
S(4) 0.0277(9) 0.0401(10) 0.0347(10) -0.0127(8) 0.0008(7) -0.0089(8)
O(1) 0.027(2) 0.025(2) 0.031(2) -0.0111(19) -0.016(2) -0.0024(19)
O(2) 0.045(3) 0.046(3) 0.027(2) -0.026(2) -0.011(2) -0.000(2)
O(3) 0.040(2) 0.026(2) 0.051(3) -0.006(2) -0.025(2) -0.010(2)
O(4) 0.015(2) 0.026(2) 0.031(2) -0.0012(18) -0.0061(18) -0.0019(19)
O(5) 0.030(2) 0.056(3) 0.028(2) -0.013(2) -0.012(2) -0.002(2)
O(6) 0.030(2) 0.023(2) 0.064(3) -0.010(2) -0.008(2) -0.008(2)
N(1) 0.041(3) 0.056(4) 0.021(3) -0.031(3) -0.004(2) -0.009(2)
N(2) 0.025(2) 0.023(2) 0.045(3) -0.006(2) -0.017(2) -0.007(2)
N(3) 0.017(2) 0.042(3) 0.022(3) -0.008(2) -0.007(2) -0.001(2)
N(4) 0.023(2) 0.020(2) 0.031(3) -0.005(2) -0.008(2) -0.001(2)
C(1) 0.059(5) 0.070(6) 0.024(4) -0.047(5) -0.014(3) 0.004(3)
C(2) 0.094(7) 0.033(4) 0.041(5) -0.038(4) -0.036(5) 0.015(3)
C(3) 0.062(5) 0.024(3) 0.060(5) -0.010(3) -0.045(4) 0.005(3)
C(4) 0.021(3) 0.039(4) 0.067(6) -0.000(3) -0.007(3) -0.027(4)
C(5) 0.029(3) 0.071(6) 0.037(4) -0.025(4) 0.004(3) -0.024(4)
C(6) 0.027(3) 0.035(3) 0.027(3) -0.014(2) -0.010(2) -0.006(2)
C(7) 0.023(3) 0.038(4) 0.035(4) -0.016(3) -0.006(2) -0.010(3)
C(8) 0.048(4) 0.033(4) 0.030(4) -0.008(3) -0.007(3) -0.007(3)
C(9) 0.033(3) 0.046(4) 0.024(3) -0.018(3) -0.008(3) -0.004(3)
C(10) 0.030(3) 0.042(4) 0.024(3) -0.015(3) -0.010(2) 0.006(3)
C(11) 0.030(3) 0.029(3) 0.029(3) -0.012(3) -0.005(3) 0.007(2)
C(12) 0.036(3) 0.030(3) 0.037(4) -0.011(3) -0.013(3) -0.009(3)
C(13) 0.033(3) 0.030(3) 0.037(4) -0.010(3) -0.010(3) -0.014(3)
C(14) 0.017(2) 0.033(3) 0.032(3) -0.007(2) -0.006(2) -0.008(2)
C(15) 0.022(3) 0.035(3) 0.028(3) -0.011(2) -0.003(2) -0.009(3)
C(16) 0.065(6) 0.059(6) 0.028(4) -0.027(5) 0.002(4) -0.009(4)

loop_
_atom_type_symbol
_atom_type_description
_atom_type_scat_dispersion_real
_atom_type_scat_dispersion_imag
_atom_type_scat_source
C C 0.003 0.002
;
International Tables for Crystallography
(1992, Vol. C, Tables 4.2.6.8 and 6.1.1.4)
;
H H 0.000 0.000
;
International Tables for Crystallography
(1992, Vol. C, Table 6.1.1.4)
;
N N 0.006 0.003
;
International Tables for Crystallography
(1992, Vol. C, Tables 4.2.6.8 and 6.1.1.4)
;
O O 0.011 0.006
;
International Tables for Crystallography
(1992, Vol. C, Tables 4.2.6.8 and 6.1.1.4)
;
Ni Ni 0.339 1.112
;
International Tables for Crystallography
(1992, Vol. C, Tables 4.2.6.8 and 6.1.1.4)
;
S S 0.125 0.123
;
International Tables for Crystallography
(1992, Vol. C, Tables 4.2.6.8 and 6.1.1.4)
;

loop_
_geom_angle_atom_site_label_1
_geom_angle_atom_site_label_2
_geom_angle_atom_site_label_3
_geom_angle
_geom_angle_publ_flag
_geom_angle_site_symmetry_1
_geom_angle_site_symmetry_3
O(1) Ni(1) O(1) 180 yes . 2_666
O(1) Ni(1) N(1) 89.0(2) yes . .
O(1) Ni(1) N(1) 91.0(2) yes . 2_666
O(1) Ni(1) N(2) 87.6(2) yes . .
O(1) Ni(1) N(2) 92.4(2) yes . 2_666
O(1) Ni(1) N(1) 91.0(2) yes 2_666 .
O(1) Ni(1) N(1) 89.0(2) yes 2_666 2_666
O(1) Ni(1) N(2) 92.4(2) yes 2_666 .
O(1) Ni(1) N(2) 87.6(2) yes 2_666 2_666
N(1) Ni(1) N(1) 180.0(4) yes . 2_666
N(1) Ni(1) N(2) 94.8(2) yes . .
N(1) Ni(1) N(2) 85.2(2) yes . 2_666
N(1) Ni(1) N(2) 85.2(2) yes 2_666 .
N(1) Ni(1) N(2) 94.8(2) yes 2_666 2_666
N(2) Ni(1) N(2) 180.0(4) yes . 2_666
O(4) Ni(2) O(4) 180.0(2) yes . 2_557
O(4) Ni(2) N(3) 90.5(2) yes . .
O(4) Ni(2) N(3) 89.5(2) yes . 2_557
O(4) Ni(2) N(4) 85.3(2) yes . .
O(4) Ni(2) N(4) 94.7(2) yes . 2_557
O(4) Ni(2) N(3) 89.5(2) yes 2_557 .
O(4) Ni(2) N(3) 90.5(2) yes 2_557 2_557
O(4) Ni(2) N(4) 94.7(2) yes 2_557 .
O(4) Ni(2) N(4) 85.3(2) yes 2_557 2_557
N(3) Ni(2) N(3) 180 yes . 2_557
N(3) Ni(2) N(4) 94.8(2) yes . .
N(3) Ni(2) N(4) 85.2(2) yes . 2_557
N(3) Ni(2) N(4) 85.2(2) yes 2_557 .
N(3) Ni(2) N(4) 94.8(2) yes 2_557 2_557
N(4) Ni(2) N(4) 180.0(3) yes . 2_557
O(1) S(1) O(2) 111.7(3) yes . .
O(1) S(1) O(3) 111.3(3) yes . .
O(1) S(1) C(6) 105.4(3) yes . .
O(2) S(1) O(3) 113.8(3) yes . .
O(2) S(1) C(6) 106.9(3) yes . .
O(3) S(1) C(6) 107.3(3) yes . .
C(7) S(2) C(8) 101.2(4) yes . .
O(4) S(3) O(5) 112.3(3) yes . .
O(4) S(3) O(6) 111.5(3) yes . .
O(4) S(3) C(14) 104.3(2) yes . .
O(5) S(3) O(6) 114.0(3) yes . .
O(5) S(3) C(14) 106.4(4) yes . .
O(6) S(3) C(14) 107.5(3) yes . .
C(15) S(4) C(16) 100.3(4) yes . .
Ni(1) O(1) S(1) 126.4(2) yes . .
Ni(2) O(4) S(3) 127.3(2) yes . .
Ni(1) N(1) C(1) 115.6(4) yes . .
Ni(1) N(1) C(5) 105.7(5) yes . 2_666
C(1) N(1) C(5) 114.8(7) yes . 2_666
Ni(1) N(2) C(3) 115.7(5) yes . .
Ni(1) N(2) C(4) 105.9(4) yes . .
C(3) N(2) C(4) 113.0(6) yes . .
Ni(2) N(3) C(9) 116.4(6) yes . .
Ni(2) N(3) C(13) 105.6(4) yes . 2_557
C(9) N(3) C(13) 114.0(5) yes . 2_557
Ni(2) N(4) C(11) 114.6(4) yes . .
Ni(2) N(4) C(12) 104.9(4) yes . .
C(11) N(4) C(12) 114.4(6) yes . .
N(1) C(1) C(2) 113.1(7) yes . .
C(1) C(2) C(3) 114.7(8) yes . .
N(2) C(3) C(2) 111.5(8) yes . .
N(2) C(4) C(5) 108.2(6) yes . .
N(1) C(5) C(4) 108.6(7) yes 2_666 .
S(1) C(6) C(7) 113.6(5) yes . .
S(2) C(7) C(6) 107.8(6) yes . .
N(3) C(9) C(10) 112.3(6) yes . .
C(9) C(10) C(11) 116.0(6) yes . .
N(4) C(11) C(10) 112.3(7) yes . .
N(4) C(12) C(13) 109.3(7) yes . .
N(3) C(13) C(12) 108.4(6) yes 2_557 .
S(3) C(14) C(15) 113.1(6) yes . .
S(4) C(15) C(14) 108.5(5) yes . .
Ni(1) N(1) H(1) 106.7 no . .
C(1) N(1) H(1) 106.7 no . .
C(5) N(1) H(1) 106.7 no 2_666 .
Ni(1) N(2) H(2) 107.3 no . .
C(3) N(2) H(2) 107.3 no . .
C(4) N(2) H(2) 107.3 no . .
Ni(2) N(3) H(3) 106.7 no . .
C(9) N(3) H(3) 106.7 no . .
C(13) N(3) H(3) 106.7 no 2_557 .
Ni(2) N(4) H(4) 107.5 no . .
C(11) N(4) H(4) 107.5 no . .
C(12) N(4) H(4) 107.5 no . .
N(1) C(1) H(5) 109.0 no . .
N(1) C(1) H(6) 109.0 no . .
C(2) C(1) H(5) 109.0 no . .
C(2) C(1) H(6) 109.0 no . .
H(5) C(1) H(6) 107.8 no . .
C(1) C(2) H(7) 108.6 no . .
C(1) C(2) H(8) 108.6 no . .
C(3) C(2) H(7) 108.6 no . .
C(3) C(2) H(8) 108.6 no . .
H(7) C(2) H(8) 107.6 no . .
N(2) C(3) H(9) 109.3 no . .
N(2) C(3) H(10) 109.3 no . .
C(2) C(3) H(9) 109.3 no . .
C(2) C(3) H(10) 109.3 no . .
H(9) C(3) H(10) 108.0 no . .
N(2) C(4) H(11) 110.1 no . .
N(2) C(4) H(12) 110.0 no . .
C(5) C(4) H(11) 110.1 no . .
C(5) C(4) H(12) 110.1 no . .
H(11) C(4) H(12) 108.4 no . .
N(1) C(5) H(13) 110.0 no 2_666 .
N(1) C(5) H(14) 110.0 no 2_666 .
C(4) C(5) H(13) 110.0 no . .
C(4) C(5) H(14) 110.0 no . .
H(13) C(5) H(14) 108.4 no . .
S(1) C(6) H(15) 108.8 no . .
S(1) C(6) H(16) 108.8 no . .
C(7) C(6) H(15) 108.8 no . .
C(7) C(6) H(16) 108.8 no . .
H(15) C(6) H(16) 107.7 no . .
S(2) C(7) H(17) 110.1 no . .
S(2) C(7) H(18) 110.1 no . .
C(6) C(7) H(17) 110.1 no . .
C(6) C(7) H(18) 110.1 no . .
H(17) C(7) H(18) 108.4 no . .
S(2) C(8) H(19) 109.5 no . .
S(2) C(8) H(20) 109.5 no . .
S(2) C(8) H(21) 109.5 no . .
H(19) C(8) H(20) 109.5 no . .
H(19) C(8) H(21) 109.5 no . .
H(20) C(8) H(21) 109.5 no . .
N(3) C(9) H(22) 109.2 no . .
N(3) C(9) H(23) 109.2 no . .
C(10) C(9) H(22) 109.1 no . .
C(10) C(9) H(23) 109.2 no . .
H(22) C(9) H(23) 107.9 no . .
C(9) C(10) H(24) 108.3 no . .
C(9) C(10) H(25) 108.3 no . .
C(11) C(10) H(24) 108.3 no . .
C(11) C(10) H(25) 108.3 no . .
H(24) C(10) H(25) 107.4 no . .
N(4) C(11) H(26) 109.1 no . .
N(4) C(11) H(27) 109.2 no . .
C(10) C(11) H(26) 109.1 no . .
C(10) C(11) H(27) 109.1 no . .
H(26) C(11) H(27) 107.9 no . .
N(4) C(12) H(28) 109.8 no . .
N(4) C(12) H(29) 109.8 no . .
C(13) C(12) H(28) 109.8 no . .
C(13) C(12) H(29) 109.8 no . .
H(28) C(12) H(29) 108.3 no . .
N(3) C(13) H(30) 110.0 no 2_557 .
N(3) C(13) H(31) 110.0 no 2_557 .
C(12) C(13) H(30) 110.0 no . .
C(12) C(13) H(31) 110.0 no . .
H(30) C(13) H(31) 108.4 no . .
S(3) C(14) H(32) 108.9 no . .
S(3) C(14) H(33) 109.0 no . .
C(15) C(14) H(32) 108.9 no . .
C(15) C(14) H(33) 108.9 no . .
H(32) C(14) H(33) 107.8 no . .
S(4) C(15) H(34) 110.0 no . .
S(4) C(15) H(35) 110.0 no . .
C(14) C(15) H(34) 110.0 no . .
C(14) C(15) H(35) 110.0 no . .
H(34) C(15) H(35) 108.4 no . .
S(4) C(16) H(36) 109.5 no . .
S(4) C(16) H(37) 109.5 no . .
S(4) C(16) H(38) 109.5 no . .
H(36) C(16) H(37) 109.5 no . .
H(36) C(16) H(38) 109.5 no . .
H(37) C(16) H(38) 109.5 no . .

loop_
_geom_bond_atom_site_label_1
_geom_bond_atom_site_label_2
_geom_bond_distance
_geom_bond_publ_flag
_geom_bond_site_symmetry_2
Ni(1) O(1) 2.145(6) yes .
Ni(1) O(1) 2.145(6) yes 2_666
Ni(1) N(1) 2.065(5) yes .
Ni(1) N(1) 2.065(5) yes 2_666
Ni(1) N(2) 2.066(5) yes .
Ni(1) N(2) 2.066(5) yes 2_666
Ni(2) O(4) 2.134(4) yes .
Ni(2) O(4) 2.134(4) yes 2_557
Ni(2) N(3) 2.067(7) yes .
Ni(2) N(3) 2.067(7) yes 2_557
Ni(2) N(4) 2.096(5) yes .
Ni(2) N(4) 2.096(5) yes 2_557
S(1) O(1) 1.479(6) yes .
S(1) O(2) 1.454(5) yes .
S(1) O(3) 1.444(5) yes .
S(1) C(6) 1.778(8) yes .
S(2) C(7) 1.817(10) yes .
S(2) C(8) 1.798(7) yes .
S(3) O(4) 1.470(4) yes .
S(3) O(5) 1.449(7) yes .
S(3) O(6) 1.448(7) yes .
S(3) C(14) 1.769(6) yes .
S(4) C(15) 1.812(7) yes .
S(4) C(16) 1.816(10) yes .
N(1) C(1) 1.495(10) yes .
N(1) C(5) 1.461(12) yes 2_666
N(2) C(3) 1.466(11) yes .
N(2) C(4) 1.468(9) yes .
N(3) C(9) 1.468(8) yes .
N(3) C(13) 1.491(10) yes 2_557
N(4) C(11) 1.483(8) yes .
N(4) C(12) 1.461(13) yes .
C(1) C(2) 1.527(13) yes .
C(2) C(3) 1.511(13) yes .
C(4) C(5) 1.523(12) yes .
C(6) C(7) 1.513(9) yes .
C(9) C(10) 1.512(12) yes .
C(10) C(11) 1.531(15) yes .
C(12) C(13) 1.510(10) yes .
C(14) C(15) 1.503(11) yes .
N(1) H(1) 0.930 no .
N(2) H(2) 0.930 no .
N(3) H(3) 0.930 no .
N(4) H(4) 0.930 no .
C(1) H(5) 0.990 no .
C(1) H(6) 0.990 no .
C(2) H(7) 0.990 no .
C(2) H(8) 0.990 no .
C(3) H(9) 0.990 no .
C(3) H(10) 0.990 no .
C(4) H(11) 0.990 no .
C(4) H(12) 0.990 no .
C(5) H(13) 0.990 no .
C(5) H(14) 0.990 no .
C(6) H(15) 0.990 no .
C(6) H(16) 0.990 no .
C(7) H(17) 0.990 no .
C(7) H(18) 0.990 no .
C(8) H(19) 0.980 no .
C(8) H(20) 0.980 no .
C(8) H(21) 0.980 no .
C(9) H(22) 0.990 no .
C(9) H(23) 0.990 no .
C(10) H(24) 0.990 no .
C(10) H(25) 0.990 no .
C(11) H(26) 0.990 no .
C(11) H(27) 0.990 no .
C(12) H(28) 0.990 no .
C(12) H(29) 0.990 no .
C(13) H(30) 0.990 no .
C(13) H(31) 0.990 no .
C(14) H(32) 0.990 no .
C(14) H(33) 0.990 no .
C(15) H(34) 0.990 no .
C(15) H(35) 0.990 no .
C(16) H(36) 0.980 no .
C(16) H(37) 0.980 no .
C(16) H(38) 0.980 no .

loop_
_geom_contact_atom_site_label_1
_geom_contact_atom_site_label_2
_geom_contact_distance
_geom_contact_site_symmetry_2
O(2) C(10) 3.515(9) 1_664
O(3) C(15) 3.354(12) 2_567
O(3) C(16) 3.411(14) 2_567
O(5) C(2) 3.329(12) 1_455
O(5) C(14) 3.550(12) 2_457
O(6) C(8) 3.383(12) 1_455
O(6) C(8) 3.411(9) 2_567
C(2) O(5) 3.329(12) 1_655
C(8) O(6) 3.383(12) 1_655
C(8) O(6) 3.411(9) 2_567
C(10) O(2) 3.515(9) 1_446
C(14) O(5) 3.550(12) 2_457
C(15) O(3) 3.354(12) 2_567
C(16) O(3) 3.411(14) 2_567
S(1) H(34) 3.538 2_567
S(1) H(36) 3.316 2_567
S(2) H(4) 3.585 2_657
S(2) H(13) 2.843 2_766
S(2) H(26) 3.152 2_657
S(2) H(29) 3.500 1_665
S(2) H(29) 3.112 2_657
S(2) H(32) 3.093 2_567
S(3) H(19) 3.363 2_567
S(4) H(7) 3.494 2_557
S(4) H(10) 2.930 2_557
S(4) H(11) 3.260 1_356
S(4) H(16) 3.045 2_567
S(4) H(23) 3.244 1_455
S(4) H(31) 2.949 2_457
O(2) H(12) 3.516 2_766
O(2) H(15) 2.702 2_766
O(2) H(24) 2.649 1_664
O(2) H(26) 3.226 1_664
O(2) H(36) 3.083 2_567
O(3) H(34) 2.501 2_567
O(3) H(36) 2.759 2_567
O(3) H(37) 3.230 1_664
O(3) H(37) 3.503 2_567
O(5) H(5) 3.475 1_455
O(5) H(6) 3.361 1_455
O(5) H(7) 2.479 1_455
O(5) H(19) 3.349 2_567
O(5) H(28) 3.527 2_457
O(5) H(33) 2.565 2_457
O(6) H(17) 3.584 1_455
O(6) H(18) 2.753 2_567
O(6) H(19) 2.741 2_567
O(6) H(20) 3.422 1_455
O(6) H(21) 2.550 1_455
O(6) H(21) 3.395 2_567
N(1) H(26) 3.595 2_557
N(2) H(38) 3.586 2_557
N(3) H(33) 3.467 1_655
C(1) H(19) 3.133 2_667
C(1) H(20) 3.472 2_667
C(1) H(26) 3.417 2_557
C(1) H(27) 3.436 2_557
C(2) H(27) 3.207 2_557
C(2) H(35) 3.185 2_557
C(3) H(23) 3.563 2_657
C(3) H(24) 3.503 2_657
C(3) H(25) 3.131 2_657
C(3) H(37) 3.573 2_557
C(3) H(38) 3.453 2_557
C(4) H(16) 3.052 2_766
C(5) H(15) 3.579 2_766
C(5) H(16) 3.343 2_766
C(5) H(20) 3.171 1_554
C(6) H(12) 3.094 2_766
C(6) H(13) 3.319 2_766
C(6) H(26) 3.541 2_657
C(6) H(34) 3.445 2_567
C(7) H(21) 3.540 2_667
C(7) H(26) 3.417 2_657
C(7) H(32) 3.509 2_567
C(7) H(34) 3.311 2_567
C(8) H(4) 3.420 2_657
C(8) H(5) 3.335 2_667
C(8) H(6) 3.262 2_667
C(8) H(14) 3.426 1_556
C(8) H(21) 3.191 2_667
C(8) H(29) 3.110 2_657
C(8) H(32) 3.535 2_567
C(9) H(10) 3.597 2_657
C(9) H(36) 3.333 2_458
C(9) H(38) 3.070 2_458
C(10) H(9) 2.990 2_657
C(10) H(10) 3.557 2_657
C(10) H(36) 3.474 2_458
C(11) H(5) 3.218 2_557
C(11) H(8) 3.438 2_557
C(12) H(5) 3.478 2_557
C(12) H(20) 3.294 2_657
C(12) H(32) 3.218 2_457
C(13) H(20) 3.520 2_657
C(13) H(32) 3.256 2_457
C(13) H(33) 3.521 2_457
C(14) H(3) 3.444 1_455
C(14) H(7) 3.436 2_557
C(14) H(18) 3.450 2_567
C(14) H(28) 3.209 2_457
C(14) H(31) 3.221 2_457
C(15) H(7) 3.276 2_557
C(15) H(8) 3.568 2_557
C(15) H(16) 3.549 2_567
C(15) H(18) 3.303 2_567
C(16) H(2) 3.562 2_557
C(16) H(10) 2.993 2_557
C(16) H(22) 3.298 2_458
C(16) H(23) 3.193 2_458
C(16) H(24) 3.518 2_458
C(16) H(37) 3.163 2_458
H(1) H(15) 2.889 1_455
H(1) H(16) 3.536 1_455
H(1) H(26) 2.989 2_557
H(1) H(27) 3.598 2_557
H(2) C(16) 3.562 2_557
H(2) H(37) 3.124 2_557
H(2) H(38) 3.142 2_557
H(3) C(14) 3.444 1_655
H(3) H(7) 3.409 2_657
H(3) H(32) 3.368 1_655
H(3) H(33) 2.675 1_655
H(4) S(2) 3.585 2_657
H(4) C(8) 3.420 2_657
H(4) H(17) 3.254 2_657
H(4) H(20) 3.276 2_657
H(4) H(21) 3.029 2_657
H(5) O(5) 3.475 1_655
H(5) C(8) 3.335 2_667
H(5) C(11) 3.218 2_557
H(5) C(12) 3.478 2_557
H(5) H(19) 2.734 2_667
H(5) H(20) 3.056 2_667
H(5) H(26) 2.722 2_557
H(5) H(27) 2.850 2_557
H(5) H(28) 3.027 2_557
H(5) H(29) 3.163 2_557
H(6) O(5) 3.361 1_655
H(6) C(8) 3.262 2_667
H(6) H(19) 2.614 2_667
H(6) H(20) 3.113 2_667
H(6) H(25) 3.535 2_657
H(7) S(4) 3.494 2_557
H(7) O(5) 2.479 1_655
H(7) C(14) 3.436 2_557
H(7) C(15) 3.276 2_557
H(7) H(3) 3.409 2_657
H(7) H(25) 3.334 2_657
H(7) H(27) 3.070 2_557
H(7) H(33) 2.750 2_557
H(7) H(35) 2.736 2_557
H(8) C(11) 3.438 2_557
H(8) C(15) 3.568 2_557
H(8) H(26) 3.344 2_557
H(8) H(27) 2.698 2_557
H(8) H(35) 2.746 2_557
H(8) H(37) 3.040 2_557
H(9) C(10) 2.990 2_657
H(9) H(23) 3.345 2_657
H(9) H(24) 2.743 2_657
H(9) H(25) 2.389 2_657
H(10) S(4) 2.930 2_557
H(10) C(9) 3.597 2_657
H(10) C(10) 3.557 2_657
H(10) C(16) 2.993 2_557
H(10) H(23) 2.881 2_657
H(10) H(24) 3.363 2_657
H(10) H(25) 3.143 2_657
H(10) H(35) 3.551 2_557
H(10) H(37) 3.005 2_557
H(10) H(38) 2.655 2_557
H(11) S(4) 3.260 1_754
H(11) H(16) 3.091 2_766
H(11) H(23) 3.502 1_654
H(11) H(30) 3.416 2_656
H(11) H(31) 3.028 2_656
H(11) H(38) 2.976 2_557
H(12) O(2) 3.516 2_766
H(12) C(6) 3.094 2_766
H(12) H(15) 2.910 2_766
H(12) H(16) 2.435 2_766
H(12) H(24) 3.464 2_657
H(13) S(2) 2.843 2_766
H(13) C(6) 3.319 2_766
H(13) H(15) 3.078 2_766
H(13) H(16) 2.786 2_766
H(13) H(20) 2.798 1_554
H(13) H(26) 3.570 1_664
H(13) H(30) 3.505 2_656
H(13) H(31) 3.253 2_656
H(14) C(8) 3.426 1_554
H(14) H(19) 3.472 1_554
H(14) H(20) 2.696 1_554
H(14) H(30) 3.136 2_656
H(14) H(31) 3.568 2_656
H(15) O(2) 2.702 2_766
H(15) C(5) 3.579 2_766
H(15) H(1) 2.889 1_655
H(15) H(12) 2.910 2_766
H(15) H(13) 3.078 2_766
H(15) H(24) 3.307 2_657
H(15) H(26) 2.813 2_657
H(16) S(4) 3.045 2_567
H(16) C(4) 3.052 2_766
H(16) C(5) 3.343 2_766
H(16) C(15) 3.549 2_567
H(16) H(1) 3.536 1_655
H(16) H(11) 3.091 2_766
H(16) H(12) 2.435 2_766
H(16) H(13) 2.786 2_766
H(16) H(32) 3.556 2_567
H(16) H(34) 3.141 2_567
H(16) H(36) 3.298 2_567
H(17) O(6) 3.584 1_655
H(17) H(4) 3.254 2_657
H(17) H(19) 3.303 2_667
H(17) H(21) 3.270 2_667
H(17) H(25) 3.132 2_657
H(17) H(26) 3.114 2_657
H(18) O(6) 2.753 2_567
H(18) C(14) 3.450 2_567
H(18) C(15) 3.303 2_567
H(18) H(21) 3.029 2_667
H(18) H(32) 3.058 2_567
H(18) H(34) 2.553 2_567
H(19) S(3) 3.363 2_567
H(19) O(5) 3.349 2_567
H(19) O(6) 2.741 2_567
H(19) C(1) 3.133 2_667
H(19) H(5) 2.734 2_667
H(19) H(6) 2.614 2_667
H(19) H(14) 3.472 1_556
H(19) H(17) 3.303 2_667
H(19) H(21) 3.093 2_667
H(19) H(32) 2.979 2_567
H(20) O(6) 3.422 1_655
H(20) C(1) 3.472 2_667
H(20) C(5) 3.171 1_556
H(20) C(12) 3.294 2_657
H(20) C(13) 3.520 2_657
H(20) H(4) 3.276 2_657
H(20) H(5) 3.056 2_667
H(20) H(6) 3.113 2_667
H(20) H(13) 2.798 1_556
H(20) H(14) 2.696 1_556
H(20) H(29) 2.527 2_657
H(20) H(30) 3.039 2_657
H(21) O(6) 2.550 1_655
H(21) O(6) 3.395 2_567
H(21) C(7) 3.540 2_667
H(21) C(8) 3.191 2_667
H(21) H(4) 3.029 2_657
H(21) H(17) 3.270 2_667
H(21) H(18) 3.029 2_667
H(21) H(19) 3.093 2_667
H(21) H(21) 2.467 2_667
H(21) H(29) 3.369 2_657
H(22) C(16) 3.298 2_458
H(22) H(36) 2.998 2_458
H(22) H(38) 2.818 2_458
H(23) S(4) 3.244 1_655
H(23) C(3) 3.563 2_657
H(23) C(16) 3.193 2_458
H(23) H(9) 3.345 2_657
H(23) H(10) 2.881 2_657
H(23) H(11) 3.502 1_456
H(23) H(36) 3.059 2_458
H(23) H(38) 2.470 2_458
H(24) O(2) 2.649 1_446
H(24) C(3) 3.503 2_657
H(24) C(16) 3.518 2_458
H(24) H(9) 2.743 2_657
H(24) H(10) 3.363 2_657
H(24) H(12) 3.464 2_657
H(24) H(15) 3.307 2_657
H(24) H(36) 2.776 2_458
H(24) H(38) 3.399 2_458
H(25) C(3) 3.131 2_657
H(25) H(6) 3.535 2_657
H(25) H(7) 3.334 2_657
H(25) H(9) 2.389 2_657
H(25) H(10) 3.143 2_657
H(25) H(17) 3.132 2_657
H(26) S(2) 3.152 2_657
H(26) O(2) 3.226 1_446
H(26) N(1) 3.595 2_557
H(26) C(1) 3.417 2_557
H(26) C(6) 3.541 2_657
H(26) C(7) 3.417 2_657
H(26) H(1) 2.989 2_557
H(26) H(5) 2.722 2_557
H(26) H(8) 3.344 2_557
H(26) H(13) 3.570 1_446
H(26) H(15) 2.813 2_657
H(26) H(17) 3.114 2_657
H(27) C(1) 3.436 2_557
H(27) C(2) 3.207 2_557
H(27) H(1) 3.598 2_557
H(27) H(5) 2.850 2_557
H(27) H(7) 3.070 2_557
H(27) H(8) 2.698 2_557
H(28) O(5) 3.527 2_457
H(28) C(14) 3.209 2_457
H(28) H(5) 3.027 2_557
H(28) H(32) 2.661 2_457
H(28) H(33) 2.903 2_457
H(29) S(2) 3.500 1_445
H(29) S(2) 3.112 2_657
H(29) C(8) 3.110 2_657
H(29) H(5) 3.163 2_557
H(29) H(20) 2.527 2_657
H(29) H(21) 3.369 2_657
H(29) H(32) 3.317 2_457
H(30) H(11) 3.416 2_656
H(30) H(13) 3.505 2_656
H(30) H(14) 3.136 2_656
H(30) H(20) 3.039 2_657
H(31) S(4) 2.949 2_457
H(31) C(14) 3.221 2_457
H(31) H(11) 3.028 2_656
H(31) H(13) 3.253 2_656
H(31) H(14) 3.568 2_656
H(31) H(32) 2.591 2_457
H(31) H(33) 3.069 2_457
H(32) S(2) 3.093 2_567
H(32) C(7) 3.509 2_567
H(32) C(8) 3.535 2_567
H(32) C(12) 3.218 2_457
H(32) C(13) 3.256 2_457
H(32) H(3) 3.368 1_455
H(32) H(16) 3.556 2_567
H(32) H(18) 3.058 2_567
H(32) H(19) 2.979 2_567
H(32) H(28) 2.661 2_457
H(32) H(29) 3.317 2_457
H(32) H(31) 2.591 2_457
H(33) O(5) 2.565 2_457
H(33) N(3) 3.467 1_455
H(33) C(13) 3.521 2_457
H(33) H(3) 2.675 1_455
H(33) H(7) 2.750 2_557
H(33) H(28) 2.903 2_457
H(33) H(31) 3.069 2_457
H(33) H(33) 3.354 2_457
H(34) S(1) 3.538 2_567
H(34) O(3) 2.501 2_567
H(34) C(6) 3.445 2_567
H(34) C(7) 3.311 2_567
H(34) H(16) 3.141 2_567
H(34) H(18) 2.553 2_567
H(35) C(2) 3.185 2_557
H(35) H(7) 2.736 2_557
H(35) H(8) 2.746 2_557
H(35) H(10) 3.551 2_557
H(36) S(1) 3.316 2_567
H(36) O(2) 3.083 2_567
H(36) O(3) 2.759 2_567
H(36) C(9) 3.333 2_458
H(36) C(10) 3.474 2_458
H(36) H(16) 3.298 2_567
H(36) H(22) 2.998 2_458
H(36) H(23) 3.059 2_458
H(36) H(24) 2.776 2_458
H(36) H(37) 2.945 2_458
H(37) O(3) 3.230 1_446
H(37) O(3) 3.503 2_567
H(37) C(3) 3.573 2_557
H(37) C(16) 3.163 2_458
H(37) H(2) 3.124 2_557
H(37) H(8) 3.040 2_557
H(37) H(10) 3.005 2_557
H(37) H(36) 2.945 2_458
H(37) H(37) 2.513 2_458
H(38) N(2) 3.586 2_557
H(38) C(3) 3.453 2_557
H(38) C(9) 3.070 2_458
H(38) H(2) 3.142 2_557
H(38) H(10) 2.655 2_557
H(38) H(11) 2.976 2_557
H(38) H(22) 2.818 2_458
H(38) H(23) 2.470 2_458
H(38) H(24) 3.399 2_458

loop_
_geom_torsion_atom_site_label_1
_geom_torsion_atom_site_label_2
_geom_torsion_atom_site_label_3
_geom_torsion_atom_site_label_4
_geom_torsion
_geom_torsion_site_symmetry_1
_geom_torsion_site_symmetry_3
_geom_torsion_site_symmetry_4
O(1) Ni(1) N(1) C(1) -51.3(7) . . .
O(1) Ni(1) N(1) C(5) 76.9(6) . . 2_666
N(1) Ni(1) O(1) S(1) -125.5(3) . . .
O(1) Ni(1) N(1) C(1) -128.7(7) . 2_666 2_666
O(1) Ni(1) N(1) C(5) 103.1(6) . 2_666 .
N(1) Ni(1) O(1) S(1) 54.5(3) 2_666 . .
O(1) Ni(1) N(2) C(3) 49.5(6) . . .
O(1) Ni(1) N(2) C(4) -76.4(6) . . .
N(2) Ni(1) O(1) S(1) 139.7(3) . . .
O(1) Ni(1) N(2) C(3) 130.5(6) . 2_666 2_666
O(1) Ni(1) N(2) C(4) -103.6(6) . 2_666 2_666
N(2) Ni(1) O(1) S(1) -40.3(3) 2_666 . .
O(1) Ni(1) N(1) C(1) 128.7(7) 2_666 . .
O(1) Ni(1) N(1) C(5) -103.1(6) 2_666 . 2_666
N(1) Ni(1) O(1) S(1) -54.5(3) . 2_666 2_666
O(1) Ni(1) N(1) C(1) 51.3(7) 2_666 2_666 2_666
O(1) Ni(1) N(1) C(5) -76.9(6) 2_666 2_666 .
N(1) Ni(1) O(1) S(1) 125.5(3) 2_666 2_666 2_666
O(1) Ni(1) N(2) C(3) -130.5(6) 2_666 . .
O(1) Ni(1) N(2) C(4) 103.6(6) 2_666 . .
N(2) Ni(1) O(1) S(1) 40.3(3) . 2_666 2_666
O(1) Ni(1) N(2) C(3) -49.5(6) 2_666 2_666 2_666
O(1) Ni(1) N(2) C(4) 76.4(6) 2_666 2_666 2_666
N(2) Ni(1) O(1) S(1) -139.7(3) 2_666 2_666 2_666
N(1) Ni(1) N(2) C(3) -39.3(7) . . .
N(1) Ni(1) N(2) C(4) -165.3(6) . . .
N(2) Ni(1) N(1) C(1) 36.2(8) . . .
N(2) Ni(1) N(1) C(5) 164.5(6) . . 2_666
N(1) Ni(1) N(2) C(3) -140.7(7) . 2_666 2_666
N(1) Ni(1) N(2) C(4) -14.7(6) . 2_666 2_666
N(2) Ni(1) N(1) C(1) -143.8(8) 2_666 . .
N(2) Ni(1) N(1) C(5) -15.5(6) 2_666 . 2_666
N(1) Ni(1) N(2) C(3) 140.7(7) 2_666 . .
N(1) Ni(1) N(2) C(4) 14.7(6) 2_666 . .
N(2) Ni(1) N(1) C(1) 143.8(8) . 2_666 2_666
N(2) Ni(1) N(1) C(5) 15.5(6) . 2_666 .
N(1) Ni(1) N(2) C(3) 39.3(7) 2_666 2_666 2_666
N(1) Ni(1) N(2) C(4) 165.3(6) 2_666 2_666 2_666
N(2) Ni(1) N(1) C(1) -36.2(8) 2_666 2_666 2_666
N(2) Ni(1) N(1) C(5) -164.5(6) 2_666 2_666 .
O(4) Ni(2) N(3) C(9) 47.2(4) . . .
O(4) Ni(2) N(3) C(13) -80.5(4) . . 2_557
N(3) Ni(2) O(4) S(3) 117.7(4) . . .
O(4) Ni(2) N(3) C(9) 132.8(4) . 2_557 2_557
O(4) Ni(2) N(3) C(13) -99.5(4) . 2_557 .
N(3) Ni(2) O(4) S(3) -62.3(4) 2_557 . .
O(4) Ni(2) N(4) C(11) -52.0(5) . . .
O(4) Ni(2) N(4) C(12) 74.3(4) . . .
N(4) Ni(2) O(4) S(3) -147.6(5) . . .
O(4) Ni(2) N(4) C(11) -128.0(5) . 2_557 2_557
O(4) Ni(2) N(4) C(12) 105.7(4) . 2_557 2_557
N(4) Ni(2) O(4) S(3) 32.4(5) 2_557 . .
O(4) Ni(2) N(3) C(9) -132.8(4) 2_557 . .
O(4) Ni(2) N(3) C(13) 99.5(4) 2_557 . 2_557
N(3) Ni(2) O(4) S(3) 62.3(4) . 2_557 2_557
O(4) Ni(2) N(3) C(9) -47.2(4) 2_557 2_557 2_557
O(4) Ni(2) N(3) C(13) 80.5(4) 2_557 2_557 .
N(3) Ni(2) O(4) S(3) -117.7(4) 2_557 2_557 2_557
O(4) Ni(2) N(4) C(11) 128.0(5) 2_557 . .
O(4) Ni(2) N(4) C(12) -105.7(4) 2_557 . .
N(4) Ni(2) O(4) S(3) -32.4(5) . 2_557 2_557
O(4) Ni(2) N(4) C(11) 52.0(5) 2_557 2_557 2_557
O(4) Ni(2) N(4) C(12) -74.3(4) 2_557 2_557 2_557
N(4) Ni(2) O(4) S(3) 147.6(5) 2_557 2_557 2_557
N(3) Ni(2) N(4) C(11) 38.1(5) . . .
N(3) Ni(2) N(4) C(12) 164.4(3) . . .
N(4) Ni(2) N(3) C(9) -38.2(4) . . .
N(4) Ni(2) N(3) C(13) -165.8(4) . . 2_557
N(3) Ni(2) N(4) C(11) 141.9(5) . 2_557 2_557
N(3) Ni(2) N(4) C(12) 15.6(3) . 2_557 2_557
N(4) Ni(2) N(3) C(9) 141.8(4) 2_557 . .
N(4) Ni(2) N(3) C(13) 14.2(4) 2_557 . 2_557
N(3) Ni(2) N(4) C(11) -141.9(5) 2_557 . .
N(3) Ni(2) N(4) C(12) -15.6(3) 2_557 . .
N(4) Ni(2) N(3) C(9) -141.8(4) . 2_557 2_557
N(4) Ni(2) N(3) C(13) -14.2(4) . 2_557 .
N(3) Ni(2) N(4) C(11) -38.1(5) 2_557 2_557 2_557
N(3) Ni(2) N(4) C(12) -164.4(3) 2_557 2_557 2_557
N(4) Ni(2) N(3) C(9) 38.2(4) 2_557 2_557 2_557
N(4) Ni(2) N(3) C(13) 165.8(4) 2_557 2_557 .
O(2) S(1) O(1) Ni(1) -65.0(3) . . .
O(3) S(1) O(1) Ni(1) 63.4(4) . . .
O(1) S(1) C(6) C(7) -58.8(6) . . .
C(6) S(1) O(1) Ni(1) 179.3(3) . . .
O(2) S(1) C(6) C(7) -177.7(5) . . .
O(3) S(1) C(6) C(7) 59.8(6) . . .
C(8) S(2) C(7) C(6) -179.9(3) . . .
O(5) S(3) O(4) Ni(2) 62.7(5) . . .
O(6) S(3) O(4) Ni(2) -66.7(5) . . .
O(4) S(3) C(14) C(15) 49.4(6) . . .
C(14) S(3) O(4) Ni(2) 177.6(4) . . .
O(5) S(3) C(14) C(15) 168.3(5) . . .
O(6) S(3) C(14) C(15) -69.1(6) . . .
C(16) S(4) C(15) C(14) 171.1(6) . . .
Ni(1) N(1) C(1) C(2) -53.4(11) . . .
Ni(1) N(1) C(5) C(4) 42.4(8) . 2_666 2_666
C(1) N(1) C(5) C(4) 171.1(8) . 2_666 2_666
C(5) N(1) C(1) C(2) -176.9(9) 2_666 . .
Ni(1) N(2) C(3) C(2) 58.9(10) . . .
Ni(1) N(2) C(4) C(5) -41.5(9) . . .
C(3) N(2) C(4) C(5) -169.1(8) . . .
C(4) N(2) C(3) C(2) -178.8(8) . . .
Ni(2) N(3) C(9) C(10) 55.5(8) . . .
Ni(2) N(3) C(13) C(12) -41.3(7) . 2_557 2_557
C(9) N(3) C(13) C(12) -170.4(7) . 2_557 2_557
C(13) N(3) C(9) C(10) 178.9(7) 2_557 . .
Ni(2) N(4) C(11) C(10) -55.8(6) . . .
Ni(2) N(4) C(12) C(13) 42.9(5) . . .
C(11) N(4) C(12) C(13) 169.3(5) . . .
C(12) N(4) C(11) C(10) -177.0(5) . . .
N(1) C(1) C(2) C(3) 70.3(13) . . .
C(1) C(2) C(3) N(2) -73.1(12) . . .
N(2) C(4) C(5) N(1) 58.2(11) . . 2_666
S(1) C(6) C(7) S(2) -168.4(4) . . .
N(3) C(9) C(10) C(11) -70.8(9) . . .
C(9) C(10) C(11) N(4) 71.7(7) . . .
N(4) C(12) C(13) N(3) -58.6(7) . . 2_557
S(3) C(14) C(15) S(4) 173.3(3) . . .
